data_4511294
loop_
_publ_author_name
'He, Yuan-Chun'
'Zhang, Hong-Mei'
'Liu, Ying-Ying'
'Zhai, Qiu-Yi'
'Shen, Qiu-Tong'
'Song, Shu-Yan'
'Ma, Jian-Fang'

_publ_section_title
;
 Luminescent Anionic Metal--Organic Framework with Potential Nitrobenzene
 Sensing
;
_journal_issue 7
_journal_name_full 'Crystal Growth &amp; Design'
_journal_page_first 3174
_journal_paper_doi 10.1021/cg5004353
_journal_volume 14
_journal_year 2014
_chemical_formula_moiety 'C68 H64 Cd3 N4 O30'
_chemical_formula_sum 'C68 H64 Cd3 N4 O30'
_chemical_formula_weight 1754.43
_chemical_name_systematic
;
 ?
;
_space_group_IT_number 138
_symmetry_cell_setting tetragonal
_symmetry_space_group_name_Hall '-P 4ac 2ac'
_symmetry_space_group_name_H-M 'P 42/n c m :2'
_atom_sites_solution_hydrogens geom
_atom_sites_solution_primary direct
_atom_sites_solution_secondary difmap
_audit_creation_method SHELXL-97
_cell_angle_alpha 90.00
_cell_angle_beta 90.00
_cell_angle_gamma 90.00
_cell_formula_units_Z 4
_cell_length_a 21.7880(2)
_cell_length_b 21.7880(2)
_cell_length_c 23.6210(2)
_cell_measurement_reflns_used 21315
_cell_measurement_temperature 293(2)
_cell_measurement_theta_max 66.6713
_cell_measurement_theta_min 3.4221
_cell_volume 11213.29(17)
_computing_cell_refinement CrysAlis
_computing_data_collection 'CrysAlis (Oxford Diffraction, 2006)'
_computing_data_reduction CrysAlis
_computing_structure_refinement 'SHELXL-97 (Sheldrick, 2008)'
_computing_structure_solution 'SHELXL-97 (Sheldrick, 2008)'
_diffrn_ambient_temperature 293(2)
_diffrn_detector_area_resol_mean 10.0
_diffrn_measured_fraction_theta_full 0.994
_diffrn_measured_fraction_theta_max 0.994
_diffrn_measurement_device_type 'Oxford Diffraction Gemini R Ultra'
_diffrn_measurement_method '\w scan'
_diffrn_radiation_monochromator graphite
_diffrn_radiation_source 'fine-focus sealed tube'
_diffrn_radiation_type MoK\a
_diffrn_radiation_wavelength 0.71069
_diffrn_reflns_av_R_equivalents 0.1188
_diffrn_reflns_av_sigmaI/netI 0.0306
_diffrn_reflns_limit_h_max 25
_diffrn_reflns_limit_h_min -23
_diffrn_reflns_limit_k_max 25
_diffrn_reflns_limit_k_min -25
_diffrn_reflns_limit_l_max 25
_diffrn_reflns_limit_l_min -28
_diffrn_reflns_number 96054
_diffrn_reflns_theta_full 25.06
_diffrn_reflns_theta_max 25.06
_diffrn_reflns_theta_min 1.58
_exptl_absorpt_coefficient_mu 0.621
_exptl_absorpt_correction_T_max 0.8703
_exptl_absorpt_correction_T_min 0.8602
_exptl_absorpt_correction_type multi-scan
_exptl_crystal_colour colorless
_exptl_crystal_density_diffrn 1.039
_exptl_crystal_density_method 'not measured'
_exptl_crystal_description block
_exptl_crystal_F_000 3536
_exptl_crystal_size_max 0.25
_exptl_crystal_size_mid 0.24
_exptl_crystal_size_min 0.23
_platon_squeeze_details
;
;
_refine_diff_density_max 1.161
_refine_diff_density_min -0.756
_refine_diff_density_rms 0.075
_refine_ls_extinction_method none
_refine_ls_goodness_of_fit_ref 1.074
_refine_ls_hydrogen_treatment mixed
_refine_ls_matrix_type full
_refine_ls_number_parameters 244
_refine_ls_number_reflns 5150
_refine_ls_number_restraints 18
_refine_ls_restrained_S_all 1.083
_refine_ls_R_factor_all 0.0853
_refine_ls_R_factor_gt 0.0618
_refine_ls_shift/su_max 0.001
_refine_ls_shift/su_mean 0.000
_refine_ls_structure_factor_coef Fsqd
_refine_ls_weighting_details 'calc w=1/[\s^2^(Fo^2^)+(0.1101P)^2^+2.9772P] where P=(Fo^2^+2Fc^2^)/3'
_refine_ls_weighting_scheme calc
_refine_ls_wR_factor_gt 0.1693
_refine_ls_wR_factor_ref 0.1853
_reflns_number_gt 3800
_reflns_number_total 5150
_reflns_threshold_expression >2\s(I)
_cod_data_source_file cg5004353_si_002.cif
_cod_data_source_block 1
_cod_depositor_comments 'Adding full bibliography for 4511294.cif.'
_cod_original_sg_symbol_H-M 'p 42/ncm'
_cod_database_code 4511294

loop_
_symmetry_equiv_pos_as_xyz
'x, y, z'
'-y+1/2, x, z+1/2'
'-x+1/2, -y+1/2, z'
'y, -x+1/2, z+1/2'
'x+1/2, -y, -z+1/2'
'y+1/2, x+1/2, -z'
'-x, y+1/2, -z+1/2'
'-y, -x, -z'
'-x, -y, -z'
'y-1/2, -x, -z-1/2'
'x-1/2, y-1/2, -z'
'-y, x-1/2, -z-1/2'
'-x-1/2, y, z-1/2'
'-y-1/2, -x-1/2, z'
'x, -y-1/2, z-1/2'
'y, x, z'

loop_
_atom_site_label
_atom_site_type_symbol
_atom_site_fract_x
_atom_site_fract_y
_atom_site_fract_z
_atom_site_U_iso_or_equiv
_atom_site_adp_type
_atom_site_occupancy
_atom_site_symmetry_multiplicity
_atom_site_calc_flag
_atom_site_refinement_flags
Cd1 Cd 0.7500 0.2500 0.7500 0.0703(3) Uani 1 4 d S
Cd2 Cd 0.466301(17) 0.466301(17) 0.445047(18) 0.0658(2) Uani 1 2 d S
C1 C 0.6575(4) 0.2712(4) 0.6696(3) 0.1158(15) Uani 1 1 d U
C2 C 0.6105(3) 0.2724(3) 0.6231(2) 0.0807(14) Uani 1 1 d .
C3 C 0.5931(3) 0.2154(3) 0.5998(2) 0.0806(14) Uani 1 1 d .
H3 H 0.6102 0.1790 0.6132 0.097 Uiso 1 1 calc R
C4 C 0.5500(3) 0.2145(3) 0.5565(2) 0.0762(14) Uani 1 1 d .
C5 C 0.5260(3) 0.2683(3) 0.5362(2) 0.0797(15) Uani 1 1 d .
H5 H 0.4982 0.2673 0.5063 0.096 Uiso 1 1 calc R
C6 C 0.5427(3) 0.3242(3) 0.5597(2) 0.0818(15) Uani 1 1 d .
C7 C 0.5859(3) 0.3241(3) 0.6039(2) 0.0822(15) Uani 1 1 d .
H7 H 0.5976 0.3612 0.6200 0.099 Uiso 1 1 calc R
C8 C 0.5185(3) 0.3823(3) 0.5383(3) 0.0918(17) Uani 1 1 d .
C9 C 0.5558(3) 0.1058(3) 0.5529(2) 0.0901(16) Uani 1 1 d .
H9A H 0.5482 0.1033 0.5933 0.108 Uiso 1 1 calc R
H9B H 0.5998 0.1046 0.5466 0.108 Uiso 1 1 calc R
C10 C 0.5253(2) 0.0535(2) 0.5230(2) 0.0700(12) Uani 1 1 d .
C11 C 0.4712(3) 0.0288(3) 0.5431(4) 0.084(2) Uani 1 2 d S
C12 C 0.4324(3) 0.0676(3) 0.5828(4) 0.118(3) Uani 1 2 d SD
H12A H 0.4403 0.1110 0.5773 0.141 Uiso 0.50 1 calc PR
H12B H 0.3890 0.0597 0.5773 0.141 Uiso 0.50 1 calc PR
C16 C 0.4296(4) 0.0704(4) 0.8406(3) 0.107(3) Uani 1 2 d SD
C20 C 0.3400(15) 0.2288(9) 0.7157(7) 0.274(18) Uiso 0.50 1 d PD
O1 O 0.6748(3) 0.3198(2) 0.6904(2) 0.1218(14) Uani 1 1 d U
O2 O 0.6776(3) 0.2205(3) 0.6851(2) 0.1251(17) Uani 1 1 d .
O3 O 0.5309(3) 0.4295(3) 0.5644(3) 0.135(2) Uani 1 1 d .
O4 O 0.4863(3) 0.3801(2) 0.4937(3) 0.1262(17) Uani 1 1 d .
O5 O 0.53016(18) 0.16221(17) 0.53009(17) 0.0880(11) Uani 1 1 d .
O6 O 0.4524(3) 0.0476(3) 0.6384(3) 0.139(3) Uani 1 2 d SD
O7 O 0.4693(3) 0.0307(3) 0.8432(4) 0.212(6) Uani 1 2 d SD
O8 O 0.4257(5) 0.1096(4) 0.8809(4) 0.139(5) Uani 0.50 1 d PD
O9 O 0.3298(11) 0.2459(8) 0.6658(6) 0.278(11) Uani 0.50 1 d PD
O10 O 0.3337(15) 0.2645(9) 0.7575(7) 0.326(16) Uani 0.50 1 d PD
C13 C 0.4183(4) 0.0817(4) 0.6830(3) 0.199(8) Uani 1 2 d SGD
C14 C 0.4332(9) 0.0602(5) 0.7366(3) 0.157(8) Uani 0.50 1 d PG
C15 C 0.4201(10) 0.0957(7) 0.7841(2) 0.172(11) Uani 0.50 1 d PGD
C17 C 0.3921(8) 0.1526(6) 0.7778(3) 0.175(11) Uani 0.50 1 d PG
C18 C 0.3772(11) 0.1741(6) 0.7241(4) 0.30(3) Uani 0.50 1 d PGD
C19 C 0.3903(10) 0.1386(5) 0.6767(3) 0.25(2) Uani 0.50 1 d PG

loop_
_atom_site_aniso_label
_atom_site_aniso_U_11
_atom_site_aniso_U_22
_atom_site_aniso_U_33
_atom_site_aniso_U_23
_atom_site_aniso_U_13
_atom_site_aniso_U_12
Cd1 0.0852(4) 0.0852(4) 0.0405(3) 0.000 0.000 0.000
Cd2 0.0708(3) 0.0708(3) 0.0557(3) -0.01049(15) -0.01049(15) 0.0044(2)
C1 0.147(4) 0.110(4) 0.091(3) -0.018(3) -0.024(3) -0.017(3)
C2 0.095(4) 0.079(4) 0.068(3) -0.003(2) -0.008(3) -0.007(3)
C3 0.095(4) 0.068(3) 0.078(3) -0.001(2) -0.015(3) -0.006(3)
C4 0.086(4) 0.069(3) 0.073(3) 0.001(2) -0.004(3) -0.007(3)
C5 0.080(4) 0.078(4) 0.081(3) 0.000(3) -0.010(3) 0.002(3)
C6 0.093(4) 0.068(3) 0.084(3) 0.001(3) 0.002(3) 0.005(3)
C7 0.095(4) 0.074(4) 0.078(3) -0.012(3) 0.002(3) -0.004(3)
C8 0.080(4) 0.081(5) 0.114(5) 0.014(4) 0.006(3) 0.010(3)
C9 0.099(4) 0.078(4) 0.093(4) 0.000(3) 0.002(3) -0.008(3)
C10 0.061(3) 0.068(3) 0.081(3) 0.001(2) -0.002(2) -0.008(2)
C11 0.083(3) 0.083(3) 0.088(5) -0.009(3) 0.009(3) 0.008(4)
C12 0.119(5) 0.119(5) 0.115(7) 0.012(4) -0.012(4) 0.009(7)
C16 0.120(5) 0.120(5) 0.080(6) 0.000(4) 0.000(4) 0.004(7)
O1 0.151(4) 0.116(3) 0.099(3) -0.018(2) -0.026(2) -0.016(3)
O2 0.143(4) 0.135(4) 0.097(3) 0.015(3) -0.040(3) -0.031(4)
O3 0.182(6) 0.077(4) 0.146(4) 0.002(3) 0.009(4) 0.005(3)
O4 0.123(4) 0.092(3) 0.163(5) 0.020(3) -0.019(3) 0.019(3)
O5 0.100(3) 0.069(2) 0.095(2) -0.0072(19) -0.021(2) -0.006(2)
O6 0.168(5) 0.168(5) 0.082(4) 0.004(3) -0.004(3) 0.000(6)
O7 0.262(10) 0.262(10) 0.113(7) 0.022(5) -0.022(5) 0.077(11)
O8 0.178(11) 0.136(9) 0.102(6) 0.036(6) -0.038(6) -0.003(8)
O9 0.39(3) 0.25(2) 0.194(14) 0.042(13) -0.005(19) 0.107(19)
O10 0.39(4) 0.27(3) 0.31(3) -0.06(2) -0.10(2) 0.18(2)
C13 0.261(13) 0.261(13) 0.075(6) -0.003(5) 0.003(5) 0.131(16)
C14 0.30(3) 0.080(12) 0.087(7) -0.014(10) -0.036(16) 0.015(11)
C15 0.18(2) 0.25(3) 0.086(7) 0.058(15) 0.019(13) 0.111(18)
C17 0.20(2) 0.23(2) 0.101(10) 0.045(11) -0.018(10) 0.057(19)
C18 0.50(8) 0.22(4) 0.162(17) 0.015(19) 0.01(3) 0.18(5)
C19 0.32(4) 0.29(4) 0.144(14) 0.01(2) 0.01(2) 0.20(4)

loop_
_atom_type_symbol
_atom_type_description
_atom_type_scat_dispersion_real
_atom_type_scat_dispersion_imag
_atom_type_scat_source
C C 0.0033 0.0016 'International Tables Vol C Tables 4.2.6.8 and 6.1.1.4'
Cd Cd -0.8075 1.2024 'International Tables Vol C Tables 4.2.6.8 and 6.1.1.4'
O O 0.0106 0.0060 'International Tables Vol C Tables 4.2.6.8 and 6.1.1.4'
N N 0.0061 0.0033 'International Tables Vol C Tables 4.2.6.8 and 6.1.1.4'
H H 0.0000 0.0000 'International Tables Vol C Tables 4.2.6.8 and 6.1.1.4'

loop_
_geom_angle_atom_site_label_1
_geom_angle_atom_site_label_2
_geom_angle_atom_site_label_3
_geom_angle
_geom_angle_site_symmetry_1
_geom_angle_site_symmetry_3
O2 Cd1 O2 116.56(16) . 12_657
O2 Cd1 O2 96.1(3) . 3_655
O2 Cd1 O2 116.56(16) 12_657 3_655
O2 Cd1 O2 116.56(16) . 10_667
O2 Cd1 O2 96.1(3) 12_657 10_667
O2 Cd1 O2 116.56(16) 3_655 10_667
O2 Cd1 O1 157.9(2) . 10_667
O2 Cd1 O1 84.8(2) 12_657 10_667
O2 Cd1 O1 77.65(17) 3_655 10_667
O2 Cd1 O1 51.54(18) 10_667 10_667
O2 Cd1 O1 77.65(17) . 12_657
O2 Cd1 O1 51.54(18) 12_657 12_657
O2 Cd1 O1 157.9(2) 3_655 12_657
O2 Cd1 O1 84.8(2) 10_667 12_657
O1 Cd1 O1 115.6(2) 10_667 12_657
O2 Cd1 O1 84.8(2) . 3_655
O2 Cd1 O1 77.65(17) 12_657 3_655
O2 Cd1 O1 51.54(18) 3_655 3_655
O2 Cd1 O1 157.9(2) 10_667 3_655
O1 Cd1 O1 106.51(10) 10_667 3_655
O1 Cd1 O1 106.51(10) 12_657 3_655
O2 Cd1 O1 51.54(18) . .
O2 Cd1 O1 157.9(2) 12_657 .
O2 Cd1 O1 84.8(2) 3_655 .
O2 Cd1 O1 77.65(17) 10_667 .
O1 Cd1 O1 106.51(10) 10_667 .
O1 Cd1 O1 106.51(10) 12_657 .
O1 Cd1 O1 115.6(2) 3_655 .
O4 Cd2 O4 93.6(3) 16 .
O4 Cd2 O3 151.3(2) 16 8_666
O4 Cd2 O3 83.1(2) . 8_666
O4 Cd2 O3 83.1(2) 16 9_666
O4 Cd2 O3 151.3(2) . 9_666
O3 Cd2 O3 86.4(3) 8_666 9_666
O4 Cd2 O7 121.9(2) 16 2_554
O4 Cd2 O7 121.9(2) . 2_554
O3 Cd2 O7 82.8(2) 8_666 2_554
O3 Cd2 O7 82.8(2) 9_666 2_554
O4 Cd2 O8 98.5(3) 16 15_565
O4 Cd2 O8 79.5(3) . 15_565
O3 Cd2 O8 108.8(3) 8_666 15_565
O3 Cd2 O8 129.1(3) 9_666 15_565
O7 Cd2 O8 53.1(2) 2_554 15_565
O4 Cd2 O8 79.5(3) 16 2_554
O4 Cd2 O8 98.5(3) . 2_554
O3 Cd2 O8 129.1(3) 8_666 2_554
O3 Cd2 O8 108.8(3) 9_666 2_554
O7 Cd2 O8 53.1(2) 2_554 2_554
O8 Cd2 O8 26.1(5) 15_565 2_554
O4 Cd2 C16 106.0(2) 16 2_554
O4 Cd2 C16 106.0(2) . 2_554
O3 Cd2 C16 102.3(2) 8_666 2_554
O3 Cd2 C16 102.3(2) 9_666 2_554
O7 Cd2 C16 26.79(18) 2_554 2_554
O8 Cd2 C16 28.19(17) 15_565 2_554
O8 Cd2 C16 28.19(17) 2_554 2_554
O4 Cd2 Cd2 83.38(16) 16 9_666
O4 Cd2 Cd2 83.38(16) . 9_666
O3 Cd2 Cd2 67.97(16) 8_666 9_666
O3 Cd2 Cd2 67.97(16) 9_666 9_666
O7 Cd2 Cd2 139.2(3) 2_554 9_666
O8 Cd2 Cd2 162.9(2) 15_565 9_666
O8 Cd2 Cd2 162.9(2) 2_554 9_666
C16 Cd2 Cd2 166.0(2) 2_554 9_666
O1 C1 O2 122.7(7) . .
O1 C1 C2 119.1(8) . .
O2 C1 C2 118.1(6) . .
C7 C2 C3 120.3(5) . .
C7 C2 C1 122.7(6) . .
C3 C2 C1 117.0(6) . .
C4 C3 C2 118.8(5) . .
C4 C3 H3 120.6 . .
C2 C3 H3 120.6 . .
O5 C4 C5 115.6(5) . .
O5 C4 C3 124.1(5) . .
C5 C4 C3 120.3(5) . .
C4 C5 C6 120.7(5) . .
C4 C5 H5 119.6 . .
C6 C5 H5 119.6 . .
C5 C6 C7 118.1(5) . .
C5 C6 C8 121.8(6) . .
C7 C6 C8 120.0(6) . .
C2 C7 C6 121.8(5) . .
C2 C7 H7 119.1 . .
C6 C7 H7 119.1 . .
O3 C8 O4 124.7(7) . .
O3 C8 C6 118.2(7) . .
O4 C8 C6 117.1(7) . .
O5 C9 C10 107.4(5) . .
O5 C9 H9A 110.2 . .
C10 C9 H9A 110.2 . .
O5 C9 H9B 110.2 . .
C10 C9 H9B 110.2 . .
H9A C9 H9B 108.5 . .
C11 C10 C10 118.3(4) . 6_546
C11 C10 C9 120.9(5) . .
C10 C10 C9 120.6(3) 6_546 .
C10 C11 C10 123.1(7) 14_665 .
C10 C11 C12 118.1(4) 14_665 .
C10 C11 C12 118.1(4) . .
O6 C12 C11 103.0(8) . .
O6 C12 H12A 111.2 . .
C11 C12 H12A 111.2 . .
O6 C12 H12B 111.2 . .
C11 C12 H12B 111.2 . .
H12A C12 H12B 109.1 . .
O7 C16 O8 118.7(7) . .
O7 C16 O8 118.7(7) . 14_665
O8 C16 O8 50.3(10) . 14_665
O7 C16 C15 114.4(10) . .
O8 C16 C15 114.7(8) . .
O8 C16 C15 124.0(11) 14_665 .
O7 C16 C15 114.4(11) . 14_665
O8 C16 C15 124.0(12) . 14_665
O8 C16 C15 114.7(8) 14_665 14_665
C15 C16 C15 19.1(17) . 14_665
O7 C16 Cd2 62.5(6) . 4
O8 C16 Cd2 62.7(5) . 4
O8 C16 Cd2 62.7(5) 14_665 4
C15 C16 Cd2 170.1(10) . 4
C15 C16 Cd2 170.1(9) 14_665 4
O9 C20 O10 122.0(12) . .
O9 C20 C18 118.0(10) . .
O10 C20 C18 117.4(10) . .
C1 O1 Cd1 84.6(5) . .
C1 O2 Cd1 101.0(5) . .
C8 O3 Cd2 142.2(5) . 9_666
C8 O4 Cd2 120.1(5) . .
C4 O5 C9 114.4(4) . .
C12 O6 C13 109.9(7) . .
C16 O7 Cd2 90.7(6) . 4
O8 O8 C16 64.8(5) 14_665 .
O8 O8 Cd2 76.9(3) 14_665 4
C16 O8 Cd2 89.1(5) . 4
C14 C13 C14 8.4(16) 14_665 .
C14 C13 C19 116.9(8) 14_665 .
C14 C13 C19 120.0(3) . .
C14 C13 C19 120.0(4) 14_665 14_665
C14 C13 C19 116.9(5) . 14_665
C19 C13 C19 37.5(17) . 14_665
C14 C13 O6 111.2(8) 14_665 .
C14 C13 O6 111.2(8) . .
C19 C13 O6 126.1(6) . .
C19 C13 O6 126.1(8) 14_665 .
C14 C14 C15 96(3) 14_665 14_665
C14 C14 C15 75.7(9) 14_665 .
C15 C14 C15 20.3(17) 14_665 .
C14 C14 C13 85.8(7) 14_665 .
C15 C14 C13 122.7(5) 14_665 .
C15 C14 C13 120.0(3) . .
C15 C15 C14 84(2) 14_665 14_665
C15 C15 C14 75.7(7) 14_665 .
C14 C15 C14 8.4(16) 14_665 .
C15 C15 C17 108.7(13) 14_665 .
C14 C15 C17 117.7(7) 14_665 .
C14 C15 C17 120.0 . .
C15 C15 C16 80(2) 14_665 .
C14 C15 C16 122.5(10) 14_665 .
C14 C15 C16 119.9(8) . .
C17 C15 C16 119.8(7) . .
C15 C15 C17 54.8(12) 14_665 14_665
C14 C15 C17 108.2(10) 14_665 14_665
C14 C15 C17 102.7(5) . 14_665
C17 C15 C17 54.0(11) . 14_665
C16 C15 C17 106.6(18) . 14_665
C17 C17 C15 71.3(4) 14_665 .
C17 C17 C18 94.22(17) 14_665 .
C15 C17 C18 120.0 . .
C17 C17 C15 54.8(13) 14_665 14_665
C15 C17 C15 16.5(10) . 14_665
C18 C17 C15 117.0(3) . 14_665
C17 C17 C18 43.2(11) 14_665 14_665
C15 C17 C18 95.3(6) . 14_665
C18 C17 C18 51.1(10) . 14_665
C15 C17 C18 82.0(9) 14_665 14_665
C19 C18 C17 120.0 . .
C19 C18 C20 117.4(7) . .
C17 C18 C20 122.0(8) . .
C19 C18 C18 75.67(9) . 14_665
C17 C18 C18 85.78(7) . 14_665
C20 C18 C18 101(2) . 14_665
C19 C18 C19 28.2(10) . 14_665
C17 C18 C19 110.1(4) . 14_665
C20 C18 C19 116.1(16) . 14_665
C18 C18 C19 47.4(10) 14_665 14_665
C19 C18 C17 100.1(4) . 14_665
C17 C18 C17 42.6(6) . 14_665
C20 C18 C17 119(2) . 14_665
C18 C18 C17 43.2(6) 14_665 14_665
C19 C18 C17 77.1(11) 14_665 14_665
C19 C19 C18 104.3 14_665 .
C19 C19 C13 71.27(16) 14_665 .
C18 C19 C13 120.0 . .
C19 C19 C18 47.4(12) 14_665 14_665
C18 C19 C18 56.9(12) . 14_665
C13 C19 C18 95.9(6) . 14_665

loop_
_geom_bond_atom_site_label_1
_geom_bond_atom_site_label_2
_geom_bond_distance
_geom_bond_site_symmetry_2
Cd1 O2 2.291(5) .
Cd1 O2 2.291(5) 12_657
Cd1 O2 2.291(5) 3_655
Cd1 O2 2.291(5) 10_667
Cd1 O1 2.642(5) 10_667
Cd1 O1 2.642(5) 12_657
Cd1 O1 2.642(5) 3_655
Cd1 O1 2.642(5) .
Cd2 O4 2.245(5) 16
Cd2 O4 2.245(5) .
Cd2 O3 2.282(5) 8_666
Cd2 O3 2.282(5) 9_666
Cd2 O7 2.408(10) 2_554
Cd2 O8 2.411(8) 15_565
Cd2 O8 2.411(8) 2_554
Cd2 C16 2.714(7) 2_554
Cd2 Cd2 3.3246(9) 9_666
C1 O1 1.227(8) .
C1 O2 1.243(9) .
C1 C2 1.501(9) .
C2 C7 1.329(8) .
C2 C3 1.410(7) .
C3 C4 1.389(7) .
C3 H3 0.9300 .
C4 O5 1.369(6) .
C4 C5 1.371(8) .
C5 C6 1.388(8) .
C5 H5 0.9300 .
C6 C7 1.405(8) .
C6 C8 1.460(9) .
C7 H7 0.9300 .
C8 O3 1.230(9) .
C8 O4 1.268(8) .
C9 O5 1.454(7) .
C9 C10 1.496(8) .
C9 H9A 0.9700 .
C9 H9B 0.9700 .
C10 C11 1.381(6) .
C10 C10 1.389(10) 6_546
C11 C10 1.381(6) 14_665
C11 C12 1.520(13) .
C12 O6 1.450(8) .
C12 H12A 0.9700 .
C12 H12B 0.9700 .
C16 O7 1.223(8) .
C16 O8 1.282(7) .
C16 O8 1.282(7) 14_665
C16 C15 1.459(8) .
C16 C15 1.459(13) 14_665
C16 Cd2 2.714(7) 4
C20 O9 1.258(9) .
C20 O10 1.264(9) .
C20 C18 1.455(9) .
O3 Cd2 2.282(5) 9_666
O6 C13 1.487(8) .
O7 Cd2 2.408(10) 4
O8 O8 1.09(2) 14_665
O8 Cd2 2.411(8) 4
C13 C14 1.390(3) 14_665
C13 C14 1.390(3) .
C13 C19 1.390(8) .
C13 C19 1.390(15) 14_665
C14 C14 0.20(4) 14_665
C14 C15 1.354(3) 14_665
C14 C15 1.3900 .
C15 C15 0.48(4) 14_665
C15 C14 1.354(7) 14_665
C15 C17 1.3900 .
C15 C17 1.612(18) 14_665
C17 C17 1.38(3) 14_665
C17 C18 1.3900 .
C17 C15 1.61(3) 14_665
C17 C18 2.03(4) 14_665
C18 C19 1.3900 .
C18 C18 1.58(5) 14_665
C18 C19 1.83(3) 14_665
C18 C17 2.03(3) 14_665
C19 C19 0.89(4) 14_665
C19 C18 1.83(4) 14_665

loop_
_geom_torsion_atom_site_label_1
_geom_torsion_atom_site_label_2
_geom_torsion_atom_site_label_3
_geom_torsion_atom_site_label_4
_geom_torsion
_geom_torsion_site_symmetry_1
_geom_torsion_site_symmetry_4
O1 C1 C2 C7 -1.1(11) . .
O2 C1 C2 C7 179.5(7) . .
O1 C1 C2 C3 178.6(7) . .
O2 C1 C2 C3 -0.8(10) . .
C7 C2 C3 C4 0.0(8) . .
C1 C2 C3 C4 -179.7(6) . .
C2 C3 C4 O5 179.1(5) . .
C2 C3 C4 C5 1.4(8) . .
O5 C4 C5 C6 180.0(5) . .
C3 C4 C5 C6 -2.2(9) . .
C4 C5 C6 C7 1.5(9) . .
C4 C5 C6 C8 179.0(5) . .
C3 C2 C7 C6 -0.7(9) . .
C1 C2 C7 C6 179.0(6) . .
C5 C6 C7 C2 -0.1(9) . .
C8 C6 C7 C2 -177.6(5) . .
C5 C6 C8 O3 173.5(6) . .
C7 C6 C8 O3 -9.1(9) . .
C5 C6 C8 O4 -6.8(9) . .
C7 C6 C8 O4 170.7(6) . .
O5 C9 C10 C11 -88.2(7) . .
O5 C9 C10 C10 97.1(8) . 6_546
C10 C10 C11 C10 5.9(14) 6_546 14_665
C9 C10 C11 C10 -169.0(6) . 14_665
C10 C10 C11 C12 -164.9(7) 6_546 .
C9 C10 C11 C12 20.2(11) . .
C10 C11 C12 O6 94.4(7) 14_665 .
C10 C11 C12 O6 -94.4(7) . .
O2 C1 O1 Cd1 2.8(8) . .
C2 C1 O1 Cd1 -176.5(7) . .
O2 Cd1 O1 C1 -1.6(5) . .
O2 Cd1 O1 C1 -65.5(7) 12_657 .
O2 Cd1 O1 C1 100.4(5) 3_655 .
O2 Cd1 O1 C1 -140.9(5) 10_667 .
O1 Cd1 O1 C1 175.9(5) 10_667 .
O1 Cd1 O1 C1 -60.3(4) 12_657 .
O1 Cd1 O1 C1 57.8(5) 3_655 .
O1 C1 O2 Cd1 -3.2(10) . .
C2 C1 O2 Cd1 176.1(6) . .
O2 Cd1 O2 C1 159.5(5) 12_657 .
O2 Cd1 O2 C1 -76.8(5) 3_655 .
O2 Cd1 O2 C1 47.0(4) 10_667 .
O1 Cd1 O2 C1 -4.9(8) 10_667 .
O1 Cd1 O2 C1 124.7(5) 12_657 .
O1 Cd1 O2 C1 -127.2(5) 3_655 .
O1 Cd1 O2 C1 1.6(5) . .
O4 C8 O3 Cd2 -18.2(14) . 9_666
C6 C8 O3 Cd2 161.5(6) . 9_666
O3 C8 O4 Cd2 14.8(10) . .
C6 C8 O4 Cd2 -164.9(4) . .
O4 Cd2 O4 C8 -90.0(6) 16 .
O3 Cd2 O4 C8 61.4(6) 8_666 .
O3 Cd2 O4 C8 -7.9(8) 9_666 .
O7 Cd2 O4 C8 138.5(5) 2_554 .
O8 Cd2 O4 C8 172.0(6) 15_565 .
O8 Cd2 O4 C8 -169.9(6) 2_554 .
C16 Cd2 O4 C8 162.2(5) 2_554 .
Cd2 Cd2 O4 C8 -7.1(5) 9_666 .
C5 C4 O5 C9 -179.4(5) . .
C3 C4 O5 C9 2.9(8) . .
C10 C9 O5 C4 175.0(5) . .
C11 C12 O6 C13 180.000(3) . .
O8 C16 O7 Cd2 29.0(6) . 4
O8 C16 O7 Cd2 -29.0(6) 14_665 4
C15 C16 O7 Cd2 169.5(11) . 4
C15 C16 O7 Cd2 -169.5(7) 14_665 4
O7 C16 O8 O8 -104.9(6) . 14_665
C15 C16 O8 O8 114.7(12) . 14_665
C15 C16 O8 O8 95.5(8) 14_665 14_665
Cd2 C16 O8 O8 -76.0(4) 4 14_665
O7 C16 O8 Cd2 -29.0(7) . 4
O8 C16 O8 Cd2 76.0(4) 14_665 4
C15 C16 O8 Cd2 -169.3(11) . 4
C15 C16 O8 Cd2 171.5(6) 14_665 4
C12 O6 C13 C14 -175.5(8) . 14_665
C12 O6 C13 C14 175.5(10) . .
C12 O6 C13 C19 -23.4(11) . .
C12 O6 C13 C19 23.4(8) . 14_665
C19 C13 C14 C14 -70.8(15) . 14_665
C19 C13 C14 C14 -113.5(17) 14_665 14_665
O6 C13 C14 C14 91.6(17) . 14_665
C14 C13 C14 C15 94(3) 14_665 14_665
C19 C13 C14 C15 24(2) . 14_665
C19 C13 C14 C15 -19(4) 14_665 14_665
O6 C13 C14 C15 -174(2) . 14_665
C14 C13 C14 C15 70.8(15) 14_665 .
C19 C13 C14 C15 0.0(4) . .
C19 C13 C14 C15 -42.7(18) 14_665 .
O6 C13 C14 C15 162.4(5) . .
C14 C14 C15 C15 180(2) 14_665 14_665
C13 C14 C15 C15 103.6(11) . 14_665
C15 C14 C15 C14 180(2) 14_665 14_665
C13 C14 C15 C14 -76.4(14) . 14_665
C14 C14 C15 C17 76.4(14) 14_665 .
C15 C14 C15 C17 -103.6(11) 14_665 .
C13 C14 C15 C17 -0.01(18) . .
C14 C14 C15 C16 -110.1(14) 14_665 .
C15 C14 C15 C16 70(3) 14_665 .
C13 C14 C15 C16 173(2) . .
C14 C14 C15 C17 132(2) 14_665 14_665
C15 C14 C15 C17 -48.1(11) 14_665 14_665
C13 C14 C15 C17 55.5(10) . 14_665
O7 C16 C15 C15 94.4(12) . 14_665
O8 C16 C15 C15 -124(2) . 14_665
O8 C16 C15 C15 -66(2) 14_665 14_665
Cd2 C16 C15 C15 164(4) 4 14_665
O7 C16 C15 C14 18(3) . 14_665
O8 C16 C15 C14 160(2) . 14_665
O8 C16 C15 C14 -143(2) 14_665 14_665
C15 C16 C15 C14 -77(4) 14_665 14_665
Cd2 C16 C15 C14 87(5) 4 14_665
O7 C16 C15 C14 27.1(13) . .
O8 C16 C15 C14 169.2(8) . .
O8 C16 C15 C14 -133.3(9) 14_665 .
C15 C16 C15 C14 -67(2) 14_665 .
Cd2 C16 C15 C14 97(4) 4 .
O7 C16 C15 C17 -159.4(12) . .
O8 C16 C15 C17 -17(2) . .
O8 C16 C15 C17 40(2) 14_665 .
C15 C16 C15 C17 106.2(6) 14_665 .
Cd2 C16 C15 C17 -90(5) 4 .
O7 C16 C15 C17 143.0(7) . 14_665
O8 C16 C15 C17 -74.9(16) . 14_665
O8 C16 C15 C17 -17.4(19) 14_665 14_665
C15 C16 C15 C17 48.6(9) 14_665 14_665
Cd2 C16 C15 C17 -148(4) 4 14_665
C15 C15 C17 C17 0.00(10) 14_665 14_665
C14 C15 C17 C17 93.1(17) 14_665 14_665
C14 C15 C17 C17 83.91(5) . 14_665
C16 C15 C17 C17 -90(2) . 14_665
C15 C15 C17 C18 -83.91(15) 14_665 .
C14 C15 C17 C18 9.2(17) 14_665 .
C14 C15 C17 C18 0.0 . .
C16 C15 C17 C18 -173(2) . .
C17 C15 C17 C18 -83.91(5) 14_665 .
C14 C15 C17 C15 93.1(18) 14_665 14_665
C14 C15 C17 C15 83.91(16) . 14_665
C16 C15 C17 C15 -90(2) . 14_665
C17 C15 C17 C15 0.00(10) 14_665 14_665
C15 C15 C17 C18 -36.4(8) 14_665 14_665
C14 C15 C17 C18 57(2) 14_665 14_665
C14 C15 C17 C18 47.5(9) . 14_665
C16 C15 C17 C18 -125.9(18) . 14_665
C17 C15 C17 C18 -36.4(8) 14_665 14_665
C17 C17 C18 C19 -70.8(4) 14_665 .
C15 C17 C18 C19 0.0 . .
C15 C17 C18 C19 -18.5(11) 14_665 .
C18 C17 C18 C19 -70.79(14) 14_665 .
C17 C17 C18 C20 100(3) 14_665 .
C15 C17 C18 C20 171(3) . .
C15 C17 C18 C20 152(3) 14_665 .
C18 C17 C18 C20 100(3) 14_665 .
C17 C17 C18 C18 0.0(2) 14_665 14_665
C15 C17 C18 C18 70.79(15) . 14_665
C15 C17 C18 C18 52.3(12) 14_665 14_665
C17 C17 C18 C19 -41.5(8) 14_665 14_665
C15 C17 C18 C19 29.3(10) . 14_665
C15 C17 C18 C19 10.8(18) 14_665 14_665
C18 C17 C18 C19 -41.5(9) 14_665 14_665
C15 C17 C18 C17 70.8(4) . 14_665
C15 C17 C18 C17 52.3(14) 14_665 14_665
C18 C17 C18 C17 0.0(2) 14_665 14_665
O9 C20 C18 C19 -10(4) . .
O10 C20 C18 C19 -172(3) . .
O9 C20 C18 C17 179(3) . .
O10 C20 C18 C17 17(4) . .
O9 C20 C18 C18 -90(3) . 14_665
O10 C20 C18 C18 108(3) . 14_665
O9 C20 C18 C19 -42(4) . 14_665
O10 C20 C18 C19 156(3) . 14_665
O9 C20 C18 C17 -132(3) . 14_665
O10 C20 C18 C17 66(4) . 14_665
C17 C18 C19 C19 76.4 . 14_665
C20 C18 C19 C19 -95(3) . 14_665
C18 C18 C19 C19 0.00(17) 14_665 14_665
C17 C18 C19 C19 35.9(5) 14_665 14_665
C17 C18 C19 C13 0.01(18) . .
C20 C18 C19 C13 -171(3) . .
C18 C18 C19 C13 -76.4(2) 14_665 .
C19 C18 C19 C13 -76.40(19) 14_665 .
C17 C18 C19 C13 -40.5(6) 14_665 .
C17 C18 C19 C18 76.40(14) . 14_665
C20 C18 C19 C18 -95(3) . 14_665
C19 C18 C19 C18 0.00(17) 14_665 14_665
C17 C18 C19 C18 35.9(5) 14_665 14_665
C14 C13 C19 C19 -105.0(16) 14_665 14_665
C14 C13 C19 C19 -96.1(3) . 14_665
O6 C13 C19 C19 104.3(6) . 14_665
C14 C13 C19 C18 -8.9(15) 14_665 .
C14 C13 C19 C18 0.0(4) . .
C19 C13 C19 C18 96.08(10) 14_665 .
O6 C13 C19 C18 -159.6(6) . .
C14 C13 C19 C18 -64(2) 14_665 14_665
C14 C13 C19 C18 -54.9(11) . 14_665
C19 C13 C19 C18 41.2(10) 14_665 14_665
O6 C13 C19 C18 145.5(8) . 14_665

loop_
_platon_squeeze_void_nr
_platon_squeeze_void_average_x
_platon_squeeze_void_average_y
_platon_squeeze_void_average_z
_platon_squeeze_void_volume
_platon_squeeze_void_count_electrons
_platon_squeeze_void_content
1 0.011 0.082 0.801 6613 1824 ' '
